data_4310195
loop_
_publ_author_name
'Yann Garcia'
'Georges Bravic'
'Christine Gieck'
'Daniel Chasseau'
'Wolfgang Tremel'
'Philipp G\"utlich'

_publ_section_title
;
Crystal Structure, Magnetic Properties, and 57Fe M\"ossbauer Spectroscopy of
the Two-Dimensional Coordination Polymers
[M(1,2-bis(1,2,4-triazol-4-yl)ethane)2(NCS)2] (MII= Fe, Co)
;
_journal_name_full 'Inorganic Chemistry'
_journal_page_first 9723
_journal_page_last 9730
_journal_paper_doi 10.1021/ic050971l
_journal_volume 44
_journal_year 2005
_chemical_formula_sum 'C7 H8 Co0.5 N7 S'
_chemical_formula_weight 251.7
_space_group_IT_number 14
_symmetry_cell_setting monoclinic
_symmetry_space_group_name_Hall '-P 2yn'
_symmetry_space_group_name_H-M 'P 1 21/n 1'
_atom_sites_solution_hydrogens geom
_atom_sites_solution_primary direct
_atom_sites_solution_secondary difmap
_cell_angle_alpha 90
_cell_angle_beta 90.26
_cell_angle_gamma 90
_cell_formula_units_Z 4
_cell_length_a 12.444
_cell_length_b 8.906
_cell_length_c 9.313
_cell_measurement_reflns_used 25
_cell_measurement_temperature 293(2)
_cell_measurement_theta_max 16.0
_cell_measurement_theta_min 11.5
_cell_volume 1032.114
_computing_cell_refinement 'Bruker SMART'
_computing_data_collection 'Bruker SMART'
_computing_data_reduction 'Bruker SAINT'
_computing_molecular_graphics 'Bruker SHELXTL'
_computing_publication_material 'Bruker SHELXTL'
_computing_structure_refinement 'SHELXL-97 (Sheldrick, 1997)'
_computing_structure_solution 'SHELXS-97 (Sheldrick, 1990)'
_diffrn_ambient_temperature 293(2)
_diffrn_measured_fraction_theta_full 0.992
_diffrn_measured_fraction_theta_max 0.992
_diffrn_measurement_device_type 'CCD area detector'
_diffrn_measurement_method 'phi and omega scans'
_diffrn_radiation_monochromator graphite
_diffrn_radiation_source 'fine-focus sealed tube'
_diffrn_radiation_type MoK\a
_diffrn_radiation_wavelength 0.71073
_diffrn_reflns_av_R_equivalents 0.0542
_diffrn_reflns_av_sigmaI/netI 0.0804
_diffrn_reflns_limit_h_max 14
_diffrn_reflns_limit_h_min -16
_diffrn_reflns_limit_k_max 9
_diffrn_reflns_limit_k_min -11
_diffrn_reflns_limit_l_max 8
_diffrn_reflns_limit_l_min -12
_diffrn_reflns_number 6593
_diffrn_reflns_theta_full 28.31
_diffrn_reflns_theta_max 28.31
_diffrn_reflns_theta_min 2.73
_exptl_absorpt_coefficient_mu 1.070
_exptl_absorpt_correction_T_max 1.000
_exptl_absorpt_correction_T_min 0.864
_exptl_absorpt_correction_type 'from psi scans'
_exptl_crystal_colour orange
_exptl_crystal_density_diffrn 1.620
_exptl_crystal_description prism
_exptl_crystal_F_000 514
_exptl_crystal_size_max 0.65
_exptl_crystal_size_mid 0.45
_exptl_crystal_size_min 0.20
_refine_diff_density_max 0.460
_refine_diff_density_min -0.278
_refine_diff_density_rms 0.078
_refine_ls_extinction_method none
_refine_ls_goodness_of_fit_ref 0.964
_refine_ls_hydrogen_treatment mixed
_refine_ls_matrix_type full
_refine_ls_number_parameters 142
_refine_ls_number_reflns 2561
_refine_ls_number_restraints 0
_refine_ls_restrained_S_all 0.964
_refine_ls_R_factor_all 0.0941
_refine_ls_R_factor_gt 0.0429
_refine_ls_shift/su_max 0.000
_refine_ls_shift/su_mean 0.000
_refine_ls_structure_factor_coef Fsqd
_refine_ls_weighting_details 'calc w=1/[\s^2^(Fo^2^)+(0.0407P)^2^+0.0000P] where P=(Fo^2^+2Fc^2^)/3'
_refine_ls_weighting_scheme calc
_refine_ls_wR_factor_gt 0.0859
_refine_ls_wR_factor_ref 0.1005
_reflns_number_gt 1526
_reflns_number_total 2561
_reflns_threshold_expression >2sigma(I)
_cod_data_source_file ic050971lsi20051006_113139.cif
_cod_data_source_block ygfinal
_cod_original_cell_volume 1032.1
_cod_original_sg_symbol_H-M 'P 21/n'
_cod_original_formula_sum 'H8 C7 N7 S Co0.5'
_cod_database_code 4310195

loop_
_symmetry_equiv_pos_as_xyz
'  x,      y,      z'
'  x+1/2, -y+1/2,  z+1/2'
' -x,     -y,     -z'
' -x+1/2,  y+1/2, -z+1/2'

loop_
_atom_site_label
_atom_site_type_symbol
_atom_site_fract_x
_atom_site_fract_y
_atom_site_fract_z
_atom_site_U_iso_or_equiv
_atom_site_adp_type
_atom_site_occupancy
_atom_site_symmetry_multiplicity
_atom_site_calc_flag
_atom_site_refinement_flags
_atom_site_disorder_assembly
_atom_site_disorder_group
Co1 Co 0.5000 0.5000 0.5000 0.02603(17) Uani 1 2 d S . .
S2 S 0.12628(7) 0.57966(11) 0.44324(11) 0.0556(3) Uani 1 1 d . . .
C3 C 0.2559(3) 0.5582(3) 0.4273(3) 0.0316(7) Uani 1 1 d . . .
N4 N 0.3474(2) 0.5429(3) 0.4149(3) 0.0384(7) Uani 1 1 d . . .
N11 N 0.5490(2) 0.7283(3) 0.4701(3) 0.0315(6) Uani 1 1 d . . .
N12 N 0.5330(2) 0.8096(3) 0.3456(3) 0.0371(7) Uani 1 1 d . . .
C13 C 0.5861(3) 0.9336(3) 0.3626(4) 0.0391(8) Uani 1 1 d . . .
H131 H 0.5897 1.0094 0.2941 0.047 Uiso 1 1 calc R . .
N14 N 0.63562(19) 0.9393(3) 0.4923(3) 0.0315(6) Uani 1 1 d . . .
C15 C 0.6087(2) 0.8072(3) 0.5542(3) 0.0353(8) Uani 1 1 d . . .
H151 H 0.6305 0.7775 0.6455 0.042 Uiso 1 1 calc R . .
C16 C 0.7073(2) 1.0567(3) 0.5482(3) 0.0359(8) Uani 1 1 d . . .
H161 H 0.6818 1.0894 0.6414 0.043 Uiso 1 1 calc R . .
H162 H 0.7057 1.1424 0.4841 0.043 Uiso 1 1 calc R . .
N21 N 0.93410(19) 0.9415(3) 0.2108(3) 0.0309(6) Uani 1 1 d . . .
N22 N 0.9041(2) 0.7970(3) 0.2468(3) 0.0468(8) Uani 1 1 d . . .
C23 C 0.8641(3) 0.8042(4) 0.3750(4) 0.0492(9) Uani 1 1 d . . .
H231 H 0.8381 0.7218 0.4253 0.059 Uiso 1 1 calc R . .
N24 N 0.86499(19) 0.9457(3) 0.4264(3) 0.0300(6) Uani 1 1 d . . .
C25 C 0.9090(2) 1.0275(3) 0.3193(3) 0.0327(7) Uani 1 1 d . . .
H251 H 0.9199 1.1308 0.3224 0.039 Uiso 1 1 calc R . .
C26 C 0.8216(2) 1.0009(4) 0.5626(3) 0.0374(7) Uani 1 1 d . . .
H261 H 0.8666 1.0821 0.5977 0.045 Uiso 1 1 calc R . .
H262 H 0.8239 0.9207 0.6330 0.045 Uiso 1 1 calc R . .

loop_
_atom_site_aniso_label
_atom_site_aniso_U_11
_atom_site_aniso_U_22
_atom_site_aniso_U_33
_atom_site_aniso_U_23
_atom_site_aniso_U_13
_atom_site_aniso_U_12
Co1 0.0275(3) 0.0243(3) 0.0263(3) 0.0007(3) 0.0064(2) -0.0029(3)
S2 0.0331(5) 0.0622(7) 0.0715(8) 0.0082(5) 0.0060(5) 0.0014(4)
C3 0.0404(19) 0.0267(16) 0.0277(18) 0.0032(13) 0.0001(15) -0.0026(14)
N4 0.0359(15) 0.0374(16) 0.0418(17) 0.0010(12) 0.0000(13) 0.0006(12)
N11 0.0389(15) 0.0255(14) 0.0303(15) -0.0006(12) 0.0067(12) -0.0048(12)
N12 0.0468(16) 0.0262(14) 0.0385(17) 0.0016(12) 0.0063(13) 0.0003(12)
C13 0.050(2) 0.0257(17) 0.042(2) 0.0080(15) 0.0111(17) 0.0018(15)
N14 0.0345(14) 0.0219(13) 0.0383(16) -0.0016(12) 0.0116(12) -0.0021(11)
C15 0.0458(19) 0.0302(18) 0.0302(19) 0.0036(14) 0.0069(15) -0.0044(15)
C16 0.046(2) 0.0231(15) 0.039(2) -0.0083(14) 0.0162(16) -0.0080(14)
N21 0.0341(14) 0.0285(13) 0.0302(15) 0.0025(11) 0.0083(12) -0.0007(11)
N22 0.069(2) 0.0276(15) 0.0439(19) -0.0010(13) 0.0241(15) 0.0024(14)
C23 0.070(2) 0.0304(19) 0.047(2) 0.0039(17) 0.0286(19) -0.0008(17)
N24 0.0343(14) 0.0288(13) 0.0269(14) 0.0009(11) 0.0081(11) 0.0002(11)
C25 0.0384(17) 0.0283(18) 0.0314(18) 0.0030(13) 0.0083(14) -0.0053(13)
C26 0.0454(18) 0.0408(18) 0.0260(16) -0.0027(16) 0.0093(14) -0.0106(16)

loop_
_atom_type_symbol
_atom_type_description
_atom_type_scat_dispersion_real
_atom_type_scat_dispersion_imag
_atom_type_scat_source
H H 0.000 0.000 'International Tables Vol C Tables 4.2.6.8 and 6.1.1.4'
C C 0.002 0.002 'International Tables Vol C Tables 4.2.6.8 and 6.1.1.4'
N N 0.004 0.003 'International Tables Vol C Tables 4.2.6.8 and 6.1.1.4'
S S 0.110 0.124 'International Tables Vol C Tables 4.2.6.8 and 6.1.1.4'
Co Co 0.349 0.972 'International Tables Vol C Tables 4.2.6.8 and 6.1.1.4'

loop_
_geom_angle_atom_site_label_1
_geom_angle_atom_site_label_2
_geom_angle_atom_site_label_3
_geom_angle
_geom_angle_site_symmetry_1
_geom_angle_site_symmetry_3
_geom_angle_publ_flag
N4 Co1 N4 180.0 . 3_666 ?
N4 Co1 N11 87.95(10) . 3_666 ?
N4 Co1 N11 92.05(10) 3_666 3_666 ?
N4 Co1 N11 92.05(10) . . ?
N4 Co1 N11 87.95(10) 3_666 . ?
N11 Co1 N11 180.0 3_666 . ?
N4 Co1 N21 87.32(10) . 4_576 ?
N4 Co1 N21 92.68(10) 3_666 4_576 ?
N11 Co1 N21 90.05(9) 3_666 4_576 ?
N11 Co1 N21 89.95(9) . 4_576 ?
N4 Co1 N21 92.68(10) . 2_645 ?
N4 Co1 N21 87.32(10) 3_666 2_645 ?
N11 Co1 N21 89.95(9) 3_666 2_645 ?
N11 Co1 N21 90.05(9) . 2_645 ?
N21 Co1 N21 180.000(1) 4_576 2_645 ?
N4 C3 S2 179.5(3) . . ?
C3 N4 Co1 151.6(3) . . ?
C15 N11 N12 107.8(2) . . ?
C15 N11 Co1 127.1(2) . . ?
N12 N11 Co1 124.56(18) . . ?
C13 N12 N11 105.8(3) . . ?
N12 C13 N14 111.8(3) . . ?
C15 N14 C13 103.6(3) . . ?
C15 N14 C16 128.2(3) . . ?
C13 N14 C16 128.1(3) . . ?
N11 C15 N14 111.0(3) . . ?
N14 C16 C26 111.6(2) . . ?
C25 N21 N22 107.0(2) . . ?
C25 N21 Co1 130.1(2) . 2_655 ?
N22 N21 Co1 122.75(19) . 2_655 ?
C23 N22 N21 106.4(3) . . ?
N22 C23 N24 111.8(3) . . ?
C23 N24 C25 104.1(3) . . ?
C23 N24 C26 128.2(3) . . ?
C25 N24 C26 127.5(3) . . ?
N21 C25 N24 110.7(3) . . ?
N24 C26 C16 112.5(2) . . ?

loop_
_geom_bond_atom_site_label_1
_geom_bond_atom_site_label_2
_geom_bond_distance
_geom_bond_site_symmetry_2
_geom_bond_publ_flag
Co1 N4 2.089(3) . ?
Co1 N4 2.089(3) 3_666 ?
Co1 N11 2.141(2) 3_666 ?
Co1 N11 2.141(2) . ?
Co1 N21 2.194(2) 4_576 ?
Co1 N21 2.194(2) 2_645 ?
S2 C3 1.631(3) . ?
C3 N4 1.154(4) . ?
N11 C15 1.287(4) . ?
N11 N12 1.381(3) . ?
N12 C13 1.296(4) . ?
C13 N14 1.354(4) . ?
N14 C15 1.353(4) . ?
N14 C16 1.468(4) . ?
C16 C26 1.512(4) . ?
N21 C25 1.307(4) . ?
N21 N22 1.382(3) . ?
N21 Co1 2.194(2) 2_655 ?
N22 C23 1.297(4) . ?
C23 N24 1.348(4) . ?
N24 C25 1.353(4) . ?
N24 C26 1.466(4) . ?
C13 N14 3.303(1) 3_676 ?
C13 C15 3.383(1) 3_676 ?
